data_4030809
loop_
_publ_author_name
'Sichla, T.'
'Jacobs, H.'

_publ_section_title
;
 Single crystal X-ray structure determinations on calcium and strontium
 deuteride, CaD2 and SrD2
;
_journal_name_full 'European Journal of Solid State and Inorganic Chemistry'
_journal_page_first 453
_journal_page_last 461
_journal_volume 33
_journal_year 1996
_chemical_formula_sum 'Ca D2'
_chemical_formula_weight 44.078
_space_group_IT_number 62
_symmetry_cell_setting orthorhombic
_symmetry_Int_Tables_number 62
_symmetry_space_group_name_Hall '-P 2ac 2n'
_symmetry_space_group_name_H-M 'P n m a'
_cell_angle_alpha 90
_cell_angle_beta 90
_cell_angle_gamma 90
_cell_formula_units_Z 4
_cell_length_a 5.995(3)
_cell_length_b 3.598(1)
_cell_length_c 6.806(4)
_cell_volume 146.81(12)
_diffrn_ambient_temperature 293
_diffrn_radiation_probe x-ray
_diffrn_radiation_type MoK\a
_diffrn_radiation_wavelength 0.71073
_exptl_absorpt_coefficient_mu 3.518
_exptl_crystal_density_diffrn 1.995
_exptl_crystal_F_000 88
_refine_ls_number_parameters 11
_refine_ls_number_reflns 126
_refine_ls_R_factor_gt 0.039
_refine_ls_wR_factor_gt 0.045
_cod_data_source_file EJSSIC-1996-33-453-461-1.cif
_cod_data_source_block CaD2
_cod_database_code 4030809

loop_
_symmetry_equiv_pos_site_id
_symmetry_equiv_pos_as_xyz
1 x,y,z
2 1/2-x,-y,1/2+z
3 1/2+x,1/2-y,1/2-z
4 -x,1/2+y,-z
5 -x,-y,-z
6 1/2+x,y,1/2-z
7 1/2-x,1/2+y,1/2+z
8 x,1/2-y,z

loop_
_atom_site_aniso_label
_atom_site_aniso_U_11
_atom_site_aniso_U_22
_atom_site_aniso_U_33
_atom_site_aniso_U_12
_atom_site_aniso_U_13
_atom_site_aniso_U_23
Ca 0.0178(7) 0.0147(7) 0.0099(6) 0 -0.0007(6) 0

loop_
_atom_site_label
_atom_site_type_symbol
_atom_site_fract_x
_atom_site_fract_y
_atom_site_fract_z
_atom_site_B_iso_or_equiv
Ca Ca 0.2606(3) 0.25 0.8906(2) 1.11(3)
D1 D 0.63(2) 0.25 0.96(2) 2(2)
D2 D 0.98(2) 0.25 0.16(2) 2(2)

loop_
_atom_type_symbol
_atom_type_description
_atom_type_scat_dispersion_real
_atom_type_scat_dispersion_imag
_atom_type_scat_source
Ca Ca 0.2262 0.3064 ' International Tables Vol C Tables 4.2.6.8 and 6.1.1.4'
D D 0.0000 0.0000 ' International Tables Vol C Tables 4.2.6.8 and 6.1.1.4'
